data_4309446
loop_
_publ_author_name
'Xuenian Chen'
'Soyoung Lim'
'Christine E. Ple\<cnik'
'Shengming Liu'
'Bin Du'
'Edward A. Meyers'
'Sheldon G. Shore'

_publ_section_title
;
Europium(II) and Ytterbium(II) Cyclic Organohydroborates with Agostic
Interactions
;
_journal_name_full 'Inorganic Chemistry'
_journal_page_first 6052
_journal_page_last 6061
_journal_paper_doi 10.1021/ic050573i
_journal_volume 44
_journal_year 2005
_chemical_formula_sum 'C64 H128 B4 K2 O8 Yb'
_chemical_formula_weight 1320.14
_chemical_name_systematic
; 
 ? 
;
_space_group_IT_number 137
_symmetry_cell_setting tetragonal
_symmetry_space_group_name_Hall '-P 4ac 2a'
_symmetry_space_group_name_H-M 'P 42/n m c :2'
_atom_sites_solution_hydrogens geom
_atom_sites_solution_primary direct
_atom_sites_solution_secondary difmap
_audit_creation_method SHELXL-97
_cell_angle_alpha 90.00
_cell_angle_beta 90.00
_cell_angle_gamma 90.00
_cell_formula_units_Z 2
_cell_length_a 13.36340(10)
_cell_length_b 13.36340(10)
_cell_length_c 20.20530(10)
_cell_measurement_temperature 473(2)
_cell_volume 3608.27(4)
_computing_cell_refinement 'Bruker XSCANS'
_computing_data_collection 'Bruker XSCANS'
_computing_data_reduction 'Bruker SHELXTL'
_computing_molecular_graphics 'Bruker SHELXTL'
_computing_publication_material 'Bruker SHELXTL'
_computing_structure_refinement 'SHELXL-97 (Sheldrick, 1997)'
_computing_structure_solution 'SHELXS-97 (Sheldrick, 1990)'
_diffrn_ambient_temperature 473(2)
_diffrn_measured_fraction_theta_full 0.998
_diffrn_measured_fraction_theta_max 0.998
_diffrn_measurement_device_type 'Bruker P4'
_diffrn_measurement_method '\w scans'
_diffrn_radiation_monochromator graphite
_diffrn_radiation_source 'fine-focus sealed tube'
_diffrn_radiation_type MoK\a
_diffrn_radiation_wavelength 0.71073
_diffrn_reflns_av_R_equivalents 0.0220
_diffrn_reflns_av_sigmaI/netI 0.0198
_diffrn_reflns_limit_h_max 15
_diffrn_reflns_limit_h_min -15
_diffrn_reflns_limit_k_max 11
_diffrn_reflns_limit_k_min -11
_diffrn_reflns_limit_l_max 24
_diffrn_reflns_limit_l_min -21
_diffrn_reflns_number 5845
_diffrn_reflns_theta_full 24.97
_diffrn_reflns_theta_max 24.97
_diffrn_reflns_theta_min 2.02
_exptl_absorpt_coefficient_mu 1.458
_exptl_absorpt_correction_T_max 0.7303
_exptl_absorpt_correction_T_min 0.5599
_exptl_absorpt_correction_type none
_exptl_crystal_density_diffrn 1.215
_exptl_crystal_density_method 'not measured'
_exptl_crystal_F_000 1408
_exptl_crystal_size_max 0.45
_exptl_crystal_size_mid 0.31
_exptl_crystal_size_min 0.23
_refine_diff_density_max 0.498
_refine_diff_density_min -0.508
_refine_diff_density_rms 0.067
_refine_ls_extinction_method none
_refine_ls_goodness_of_fit_ref 1.007
_refine_ls_hydrogen_treatment mixed
_refine_ls_matrix_type full
_refine_ls_number_parameters 104
_refine_ls_number_reflns 1737
_refine_ls_number_restraints 0
_refine_ls_restrained_S_all 1.007
_refine_ls_R_factor_all 0.0715
_refine_ls_R_factor_gt 0.0508
_refine_ls_shift/su_max 0.365
_refine_ls_shift/su_mean 0.097
_refine_ls_structure_factor_coef Fsqd
_refine_ls_weighting_details 'calc w=1/[\s^2^(Fo^2^)+(0.1044P)^2^+4.3983P] where P=(Fo^2^+2Fc^2^)/3'
_refine_ls_weighting_scheme calc
_refine_ls_wR_factor_gt 0.1569
_refine_ls_wR_factor_ref 0.1763
_reflns_number_gt 1191
_reflns_number_total 1737
_reflns_threshold_expression >2sigma(I)
_cod_data_source_file ic050573isi20050413_044257_2.cif
_cod_data_source_block complex4
_cod_depositor_comments
;
The following automatic conversions were performed:
'_symmetry_cell_setting' value 'Tetragonal' changed to 'tetragonal'
according to '/home/saulius/struct/CIF-dictionaries/cif_core.dic'
dictionary named 'cif_core.dic' version 2.4.1 from 2010-06-29.

Automatic conversion script
Id: cif_fix_enum 1527 2010-12-29 10:47:43Z saulius 
;
_cod_original_sg_symbol_H-M 'P 42/n m c'
_cod_database_code 4309446

loop_
_symmetry_equiv_pos_as_xyz
'x, y, z'
'-x+1/2, -y+1/2, z'
'-y+1/2, x, z+1/2'
'y, -x+1/2, z+1/2'
'-x, y+1/2, -z'
'x+1/2, -y, -z'
'y+1/2, x+1/2, -z+1/2'
'-y, -x, -z+1/2'
'-x, -y, -z'
'x-1/2, y-1/2, -z'
'y-1/2, -x, -z-1/2'
'-y, x-1/2, -z-1/2'
'x, -y-1/2, z'
'-x-1/2, y, z'
'-y-1/2, -x-1/2, z-1/2'
'y, x, z-1/2'

loop_
_atom_site_label
_atom_site_type_symbol
_atom_site_fract_x
_atom_site_fract_y
_atom_site_fract_z
_atom_site_U_iso_or_equiv
_atom_site_adp_type
_atom_site_occupancy
_atom_site_symmetry_multiplicity
_atom_site_calc_flag
_atom_site_refinement_flags
_atom_site_disorder_assembly
_atom_site_disorder_group
Yb Yb 0.7500 0.2500 0.2500 0.0715(3) Uani 1 8 d S . .
K K 0.7500 0.2500 0.03816(15) 0.0826(7) Uani 1 4 d S . .
O3 O 0.6242(7) 0.2500 -0.0732(4) 0.139(3) Uani 1 2 d S . .
C31 C 0.5939(14) 0.3309(9) -0.1065(8) 0.224(7) Uani 1 1 d . . .
H31A H 0.6493 0.3770 -0.1121 0.269 Uiso 1 1 calc . . .
H31B H 0.5413 0.3648 -0.0822 0.269 Uiso 1 1 calc . . .
C32 C 0.5577(15) 0.2997(13) -0.1695(6) 0.316(13) Uani 1 1 d . . .
H32A H 0.4905 0.3249 -0.1767 0.379 Uiso 1 1 calc . . .
H32B H 0.6007 0.3249 -0.2044 0.379 Uiso 1 1 calc . . .
O2 O 0.7500 0.4496(5) 0.0300(4) 0.151(3) Uani 1 2 d S . .
C21 C 0.6746(13) 0.5093(9) 0.0428(14) 0.410(17) Uani 1 1 d . . .
H21A H 0.6316 0.4781 0.0755 0.492 Uiso 1 1 calc . . .
H21B H 0.6356 0.5186 0.0027 0.492 Uiso 1 1 calc . . .
C22 C 0.7048(15) 0.6014(8) 0.0660(9) 0.285(13) Uani 1 1 d . . .
H22A H 0.6796 0.6542 0.0376 0.342 Uiso 1 1 calc . . .
H22B H 0.6796 0.6123 0.1104 0.342 Uiso 1 1 calc . . .
B1 B 0.5900(9) 0.2500 0.1673(6) 0.109(4) Uani 1 2 d S . .
C11 C 0.5171(9) 0.2500 0.2238(7) 0.126(4) Uani 1 2 d S . .
H11 H 0.5555 0.2500 0.2651 0.151 Uiso 1 2 calc S . .
C14 C 0.4583(13) 0.333(2) 0.1001(11) 0.46(3) Uani 1 1 d . . .
H14A H 0.4101 0.3198 0.0652 0.549 Uiso 1 1 calc . . .
H14B H 0.4980 0.3895 0.0859 0.549 Uiso 1 1 calc . . .
C13 C 0.4007(11) 0.3653(11) 0.1588(12) 0.284(13) Uani 1 1 d . . .
H13A H 0.3356 0.3332 0.1580 0.340 Uiso 1 1 calc . . .
H13B H 0.3899 0.4370 0.1560 0.340 Uiso 1 1 calc . . .
C15 C 0.5228(14) 0.2500 0.1022(10) 0.40(3) Uani 1 2 d S . .
H15 H 0.5659 0.2500 0.0629 0.476 Uiso 1 2 calc S . .
C12 C 0.4503(10) 0.3421(13) 0.2238(10) 0.263(9) Uani 1 1 d . . .
H12A H 0.3988 0.3332 0.2570 0.315 Uiso 1 1 calc . . .
H12B H 0.4903 0.3995 0.2368 0.315 Uiso 1 1 calc . . .
H1A H 0.641(5) 0.312(5) 0.170(3) 0.12(2) Uiso 1 1 d . . .

loop_
_atom_site_aniso_label
_atom_site_aniso_U_11
_atom_site_aniso_U_22
_atom_site_aniso_U_33
_atom_site_aniso_U_23
_atom_site_aniso_U_13
_atom_site_aniso_U_12
Yb 0.0698(4) 0.0698(4) 0.0748(5) 0.000 0.000 0.000
K 0.1107(18) 0.0603(12) 0.0767(15) 0.000 0.000 0.000
O3 0.164(7) 0.146(6) 0.108(5) 0.000 -0.036(5) 0.000
C31 0.299(18) 0.138(9) 0.235(13) -0.019(9) -0.139(14) 0.059(10)
C32 0.41(2) 0.37(4) 0.174(9) 0.080(13) -0.139(13) 0.054(19)
O2 0.241(10) 0.055(4) 0.156(6) -0.001(4) 0.000 0.000
C21 0.322(19) 0.082(7) 0.83(5) -0.032(15) -0.30(2) 0.024(9)
C22 0.35(4) 0.116(7) 0.39(2) -0.067(10) -0.011(18) 0.054(12)
B1 0.074(7) 0.153(12) 0.101(8) 0.000 -0.019(6) 0.000
C11 0.092(7) 0.152(11) 0.133(8) 0.000 -0.016(7) 0.000
C14 0.146(15) 0.83(7) 0.39(3) 0.43(4) -0.083(16) 0.00(2)
C13 0.142(11) 0.173(11) 0.54(4) 0.067(17) -0.108(17) 0.042(10)
C15 0.093(11) 0.95(9) 0.147(14) 0.000 -0.044(11) 0.000
C12 0.125(10) 0.266(19) 0.40(2) -0.175(17) -0.050(12) 0.074(11)

loop_
_atom_type_symbol
_atom_type_description
_atom_type_scat_dispersion_real
_atom_type_scat_dispersion_imag
_atom_type_scat_source
C C 0.0033 0.0016 'International Tables Vol C Tables 4.2.6.8 and 6.1.1.4'
H H 0.0000 0.0000 'International Tables Vol C Tables 4.2.6.8 and 6.1.1.4'
B B 0.0013 0.0007 'International Tables Vol C Tables 4.2.6.8 and 6.1.1.4'
O O 0.0106 0.0060 'International Tables Vol C Tables 4.2.6.8 and 6.1.1.4'
K K 0.2009 0.2494 'International Tables Vol C Tables 4.2.6.8 and 6.1.1.4'
Yb Yb -0.3850 5.5486 'International Tables Vol C Tables 4.2.6.8 and 6.1.1.4'

loop_
_geom_angle_atom_site_label_1
_geom_angle_atom_site_label_2
_geom_angle_atom_site_label_3
_geom_angle
_geom_angle_site_symmetry_1
_geom_angle_site_symmetry_3
_geom_angle_publ_flag
B1 Yb B1 112.3(3) 11_666 . ?
B1 Yb B1 104.0(6) 11_666 12_656 ?
B1 Yb B1 112.3(3) . 12_656 ?
B1 Yb B1 112.3(3) 11_666 2_655 ?
B1 Yb B1 104.0(6) . 2_655 ?
B1 Yb B1 112.3(3) 12_656 2_655 ?
B1 Yb C11 28.4(3) 11_666 11_666 ?
B1 Yb C11 95.92(17) . 11_666 ?
B1 Yb C11 132.3(4) 12_656 11_666 ?
B1 Yb C11 95.92(17) 2_655 11_666 ?
B1 Yb C11 95.92(17) 11_666 . ?
B1 Yb C11 28.4(4) . . ?
B1 Yb C11 95.92(17) 12_656 . ?
B1 Yb C11 132.3(4) 2_655 . ?
C11 Yb C11 91.61(9) 11_666 . ?
B1 Yb C11 132.3(4) 11_666 12_656 ?
B1 Yb C11 95.92(17) . 12_656 ?
B1 Yb C11 28.4(3) 12_656 12_656 ?
B1 Yb C11 95.92(17) 2_655 12_656 ?
C11 Yb C11 160.7(5) 11_666 12_656 ?
C11 Yb C11 91.61(9) . 12_656 ?
B1 Yb C11 95.92(17) 11_666 2_655 ?
B1 Yb C11 132.3(4) . 2_655 ?
B1 Yb C11 95.92(17) 12_656 2_655 ?
B1 Yb C11 28.4(4) 2_655 2_655 ?
C11 Yb C11 91.61(9) 11_666 2_655 ?
C11 Yb C11 160.7(5) . 2_655 ?
C11 Yb C11 91.61(9) 12_656 2_655 ?
B1 Yb K 52.0(3) 11_666 11_666 ?
B1 Yb K 128.0(3) . 11_666 ?
B1 Yb K 52.0(3) 12_656 11_666 ?
B1 Yb K 128.0(3) 2_655 11_666 ?
C11 Yb K 80.4(3) 11_666 11_666 ?
C11 Yb K 99.6(3) . 11_666 ?
C11 Yb K 80.4(3) 12_656 11_666 ?
C11 Yb K 99.6(3) 2_655 11_666 ?
B1 Yb K 128.0(3) 11_666 . ?
B1 Yb K 52.0(3) . . ?
B1 Yb K 128.0(3) 12_656 . ?
B1 Yb K 52.0(3) 2_655 . ?
C11 Yb K 99.6(3) 11_666 . ?
C11 Yb K 80.4(3) . . ?
C11 Yb K 99.6(3) 12_656 . ?
C11 Yb K 80.4(3) 2_655 . ?
K Yb K 180.0 11_666 . ?
O2 K O2 173.0(4) 2_655 . ?
O2 K O3 87.18(16) 2_655 . ?
O2 K O3 87.18(16) . . ?
O2 K O3 87.18(16) 2_655 2_655 ?
O2 K O3 87.18(16) . 2_655 ?
O3 K O3 73.5(4) . 2_655 ?
O2 K C15 91.38(8) 2_655 2_655 ?
O2 K C15 91.38(8) . 2_655 ?
O3 K C15 149.8(4) . 2_655 ?
O3 K C15 76.3(4) 2_655 2_655 ?
O2 K C15 91.38(8) 2_655 . ?
O2 K C15 91.38(8) . . ?
O3 K C15 76.3(4) . . ?
O3 K C15 149.8(4) 2_655 . ?
C15 K C15 133.9(6) 2_655 . ?
O2 K B1 92.72(15) 2_655 2_655 ?
O2 K B1 92.72(15) . 2_655 ?
O3 K B1 177.4(3) . 2_655 ?
O3 K B1 103.9(3) 2_655 2_655 ?
C15 K B1 27.6(4) 2_655 2_655 ?
C15 K B1 106.3(4) . 2_655 ?
O2 K B1 92.72(15) 2_655 . ?
O2 K B1 92.72(15) . . ?
O3 K B1 103.9(3) . . ?
O3 K B1 177.4(3) 2_655 . ?
C15 K B1 106.3(4) 2_655 . ?
C15 K B1 27.6(4) . . ?
B1 K B1 78.7(4) 2_655 . ?
O2 K Yb 93.5(2) 2_655 . ?
O2 K Yb 93.5(2) . . ?
O3 K Yb 143.23(18) . . ?
O3 K Yb 143.23(18) 2_655 . ?
C15 K Yb 66.9(3) 2_655 . ?
C15 K Yb 66.9(3) . . ?
B1 K Yb 39.3(2) 2_655 . ?
B1 K Yb 39.3(2) . . ?
C31 O3 C31 108.1(12) 13_565 . ?
C31 O3 K 125.8(6) 13_565 . ?
C31 O3 K 125.8(6) . . ?
O3 C31 C32 108.4(10) . . ?
C32 C32 C31 107.0(8) 13_565 . ?
C21 O2 C21 100.5(12) 14_755 . ?
C21 O2 K 126.5(8) 14_755 . ?
C21 O2 K 126.5(8) . . ?
O2 C21 C22 112.7(15) . . ?
O2 C21 C21 39.8(6) . 14_755 ?
C22 C21 C21 73.0(12) . 14_755 ?
C22 C22 C21 107.0(12) 14_755 . ?
C11 B1 C15 105.2(11) . . ?
C11 B1 Yb 92.4(7) . . ?
C15 B1 Yb 162.3(11) . . ?
C11 B1 K 178.9(8) . . ?
C15 B1 K 73.7(9) . . ?
Yb B1 K 88.7(3) . . ?
C12 C11 C12 108.2(15) 13_565 . ?
C12 C11 B1 112.3(11) 13_565 . ?
C12 C11 B1 112.3(11) . . ?
C12 C11 Yb 125.3(7) 13_565 . ?
C12 C11 Yb 125.3(7) . . ?
B1 C11 Yb 59.2(6) . . ?
C15 C14 C13 121.9(16) . . ?
C14 C13 C12 114.2(12) . . ?
C14 C15 C14 104(2) 13_565 . ?
C14 C15 B1 111.8(16) 13_565 . ?
C14 C15 B1 111.8(16) . . ?
C14 C15 K 123.6(11) 13_565 . ?
C14 C15 K 123.6(11) . . ?
B1 C15 K 78.8(8) . . ?
C13 C12 C11 115.3(14) . . ?

loop_
_geom_bond_atom_site_label_1
_geom_bond_atom_site_label_2
_geom_bond_distance
_geom_bond_site_symmetry_2
_geom_bond_publ_flag
Yb B1 2.714(11) 11_666 ?
Yb B1 2.714(11) . ?
Yb B1 2.714(11) 12_656 ?
Yb B1 2.714(11) 2_655 ?
Yb C11 3.157(12) 11_666 ?
Yb C11 3.157(12) . ?
Yb C11 3.157(12) 12_656 ?
Yb C11 3.157(12) 2_655 ?
Yb K 4.280(3) 11_666 ?
Yb K 4.280(3) . ?
K O2 2.672(7) 2_655 ?
K O2 2.672(7) . ?
K O3 2.810(8) . ?
K O3 2.810(8) 2_655 ?
K C15 3.30(2) 2_655 ?
K C15 3.30(2) . ?
K B1 3.373(14) 2_655 ?
K B1 3.373(14) . ?
O3 C31 1.336(12) 13_565 ?
O3 C31 1.336(12) . ?
C31 C32 1.423(16) . ?
C32 C32 1.33(3) 13_565 ?
O2 C21 1.311(18) 14_755 ?
O2 C21 1.311(18) . ?
C21 C22 1.377(18) . ?
C21 C21 2.02(4) 14_755 ?
C22 C22 1.21(4) 14_755 ?
B1 C11 1.501(18) . ?
B1 C15 1.59(2) . ?
C11 C12 1.520(15) 13_565 ?
C11 C12 1.520(15) . ?
C14 C15 1.40(3) . ?
C14 C13 1.48(3) . ?
C13 C12 1.50(2) . ?
C15 C14 1.40(3) 13_565 ?
